data_7150733
loop_
_publ_author_name
'Wei, Siping'
'Liu, Bo'
'Zhao, Dongbing'
'Wang, Zhen'
'Wu, Jie'
'Lan, Jingbo'
'You, Jingsong'

_publ_section_title
;
 Pyrido[1,2-c][1,2,4]triazol-3-ylidene: reactivity and its application
 in organocatalysis and organometallic catalysis
;
_journal_issue 20
_journal_name_full 'Organic &amp; Biomolecular Chemistry'
_journal_page_first 4241
_journal_page_last 4247
_journal_paper_doi 10.1039/b910073c
_journal_volume 7
_journal_year 2009
_chemical_formula_sum 'C8 H11 N3 O'
_chemical_formula_weight 165.20
_chemical_name_systematic
;
?
;
_space_group_IT_number 2
_symmetry_cell_setting triclinic
_symmetry_space_group_name_Hall '-P 1'
_symmetry_space_group_name_H-M 'P -1'
_atom_sites_solution_hydrogens mixed
_atom_sites_solution_primary direct
_atom_sites_solution_secondary difmap
_audit_creation_method SHELXL-97
_cell_angle_alpha 62.00(3)
_cell_angle_beta 73.41(4)
_cell_angle_gamma 83.80(4)
_cell_formula_units_Z 4
_cell_length_a 9.825(4)
_cell_length_b 10.199(4)
_cell_length_c 10.461(4)
_cell_measurement_reflns_used 25
_cell_measurement_temperature 294(2)
_cell_measurement_theta_max 7.25
_cell_measurement_theta_min 4.53
_cell_volume 886.6(7)
_computing_structure_refinement 'SHELXL-97 (Sheldrick, 1997)'
_computing_structure_solution 'SHELXS-97 (Sheldrick, 1990)'
_diffrn_ambient_temperature 294(2)
_diffrn_measured_fraction_theta_full 0.985
_diffrn_measured_fraction_theta_max 0.985
_diffrn_measurement_device_type CAD-4
_diffrn_measurement_method Omega/2-Theta
_diffrn_radiation_monochromator graphite
_diffrn_radiation_source 'fine-focus sealed tube'
_diffrn_radiation_type MoK\a
_diffrn_radiation_wavelength 0.71073
_diffrn_reflns_av_R_equivalents 0.0065
_diffrn_reflns_av_sigmaI/netI 0.0814
_diffrn_reflns_limit_h_max 11
_diffrn_reflns_limit_h_min -11
_diffrn_reflns_limit_k_max 12
_diffrn_reflns_limit_k_min -2
_diffrn_reflns_limit_l_max 12
_diffrn_reflns_limit_l_min -10
_diffrn_reflns_number 3669
_diffrn_reflns_theta_full 25.54
_diffrn_reflns_theta_max 25.54
_diffrn_reflns_theta_min 2.16
_diffrn_standards_decay_% 3.269
_diffrn_standards_interval_count 150
_diffrn_standards_number 3
_exptl_absorpt_coefficient_mu 0.086
_exptl_absorpt_correction_T_max 0.9780
_exptl_absorpt_correction_T_min 0.9649
_exptl_absorpt_correction_type none
_exptl_crystal_colour orange
_exptl_crystal_density_diffrn 1.238
_exptl_crystal_density_method 'not measured'
_exptl_crystal_description block
_exptl_crystal_F_000 352
_exptl_crystal_size_max 0.42
_exptl_crystal_size_mid 0.40
_exptl_crystal_size_min 0.26
_refine_diff_density_max 0.183
_refine_diff_density_min -0.167
_refine_diff_density_rms 0.038
_refine_ls_extinction_coef 0.032(3)
_refine_ls_extinction_expression Fc^*^=kFc[1+0.001xFc^2^\l^3^/sin(2\q)]^-1/4^
_refine_ls_extinction_method SHELXL
_refine_ls_goodness_of_fit_ref 0.962
_refine_ls_hydrogen_treatment mixed
_refine_ls_matrix_type full
_refine_ls_number_parameters 246
_refine_ls_number_reflns 3258
_refine_ls_number_restraints 12
_refine_ls_restrained_S_all 0.962
_refine_ls_R_factor_all 0.1664
_refine_ls_R_factor_gt 0.0472
_refine_ls_shift/su_max 0.000
_refine_ls_shift/su_mean 0.000
_refine_ls_structure_factor_coef Fsqd
_refine_ls_weighting_details 'w=1/[\s^2^(Fo^2^)+(0.0459P)^2^+0.0000P] where P=(Fo^2^+2Fc^2^)/3'
_refine_ls_weighting_scheme calc
_refine_ls_wR_factor_gt 0.0948
_refine_ls_wR_factor_ref 0.1155
_reflns_number_gt 1362
_reflns_number_total 3258
_reflns_threshold_expression >2sigma(I)
_cod_data_source_file b910073c.txt
_cod_data_source_block 8
_cod_depositor_comments
;
The following automatic conversions were performed:
'_symmetry_cell_setting' value 'Triclinic' changed to 'triclinic'
according to '/home/saulius/struct/CIF-dictionaries/cif_core.dic'
dictionary named 'cif_core.dic' version 2.4.1 from 2010-06-29.

Automatic conversion script
Id: cif_fix_enum 1527 2010-12-29 10:47:43Z saulius 

The following automatic conversions were performed:

'_refine_ls_weighting_scheme' value 'calc
w=1/[\s^2^(Fo^2^)+(0.0459P)^2^+0.0000P] where P=(Fo^2^+2Fc^2^)/3' was
changed to 'calc'. New tag '_refine_ls_weighting_details' was
created. The value of the new tag was set to
'w=1/[\s^2^(Fo^2^)+(0.0459P)^2^+0.0000P] where P=(Fo^2^+2Fc^2^)/3'.

Automatic conversion script
Id: cif_fix_values 3143 2015-03-26 13:38:13Z robertas 
;
_cod_original_cell_volume 886.5(6)
_cod_database_code 7150733

loop_
_symmetry_equiv_pos_as_xyz
'x, y, z'
'-x, -y, -z'

loop_
_atom_site_label
_atom_site_type_symbol
_atom_site_fract_x
_atom_site_fract_y
_atom_site_fract_z
_atom_site_U_iso_or_equiv
_atom_site_adp_type
_atom_site_occupancy
_atom_site_calc_flag
_atom_site_refinement_flags
_atom_site_disorder_assembly
_atom_site_disorder_group
N1 N 0.1114(2) 0.5597(2) 1.0795(2) 0.0561(6) Uani 1 d . . .
N2 N 0.1892(2) 0.5062(2) 0.8836(2) 0.0621(6) Uani 1 d . . .
HN2 H 0.087(3) 0.490(3) 0.895(3) 0.088(9) Uiso 1 d . . .
N3 N 0.2841(2) 0.5327(2) 0.7465(2) 0.0552(6) Uani 1 d . . .
C1 C 0.2199(3) 0.5642(3) 0.9675(3) 0.0485(6) Uani 1 d . . .
C2 C 0.3548(3) 0.6177(3) 0.9418(3) 0.0585(7) Uani 1 d . . .
H2 H 0.4288 0.6207 0.8617 0.070 Uiso 1 calc R . .
C3 C 0.3756(3) 0.6652(3) 1.0362(3) 0.0699(8) Uani 1 d . . .
H3 H 0.4647 0.7013 1.0214 0.084 Uiso 1 calc R . .
C4 C 0.2653(4) 0.6600(3) 1.1532(3) 0.0731(8) Uani 1 d . . .
H4 H 0.2779 0.6918 1.2192 0.088 Uiso 1 calc R . .
C5 C 0.1361(3) 0.6069(3) 1.1704(3) 0.0673(8) Uani 1 d . . .
H5 H 0.0610 0.6034 1.2500 0.081 Uiso 1 calc R . .
C6 C 0.3590(3) 0.4180(5) 0.7373(4) 0.0666(8) Uani 0.50 d PU . .
H6 H 0.320(6) 0.329(6) 0.870(6) 0.05(2) Uiso 0.50 d P . .
O1 O 0.4520(5) 0.4076(8) 0.6460(7) 0.0804(15) Uani 0.50 d P . .
C6' C 0.3590(3) 0.4180(5) 0.7373(4) 0.0666(8) Uani 0.50 d PU . .
H6' H 0.429(7) 0.476(6) 0.615(8) 0.05(2) Uiso 0.50 d P . .
O1' O 0.3530(6) 0.3007(6) 0.8192(7) 0.0807(14) Uani 0.50 d P . .
C7 C 0.2905(3) 0.6794(3) 0.6184(3) 0.0665(8) Uani 1 d . . .
H7A H 0.3590 0.6791 0.5308 0.080 Uiso 1 calc R . .
H7B H 0.3239 0.7518 0.6389 0.080 Uiso 1 calc R . .
C8 C 0.1508(3) 0.7256(3) 0.5835(3) 0.0809(9) Uani 1 d . . .
H8A H 0.1180 0.6556 0.5609 0.121 Uiso 1 calc R . .
H8B H 0.1614 0.8224 0.4985 0.121 Uiso 1 calc R . .
H8C H 0.0830 0.7286 0.6688 0.121 Uiso 1 calc R . .
N4 N 0.4394(2) 0.0122(2) 0.3401(2) 0.0570(6) Uani 1 d . . .
N5 N 0.3584(2) 0.1447(3) 0.4699(3) 0.0624(7) Uani 1 d . . .
HN5 H 0.419(3) 0.091(3) 0.530(3) 0.108(12) Uiso 1 d . . .
N6 N 0.2417(2) 0.2019(3) 0.5372(2) 0.0599(6) Uani 1 d . . .
C9 C 0.3447(3) 0.1064(3) 0.3642(3) 0.0512(6) Uani 1 d . . .
C10 C 0.2433(3) 0.1687(3) 0.2844(3) 0.0616(7) Uani 1 d . . .
H10 H 0.1796 0.2365 0.3022 0.074 Uiso 1 calc R . .
C11 C 0.2404(3) 0.1267(3) 0.1791(3) 0.0699(8) Uani 1 d . . .
H11 H 0.1738 0.1663 0.1239 0.084 Uiso 1 calc R . .
C12 C 0.3346(3) 0.0271(3) 0.1539(3) 0.0698(8) Uani 1 d . . .
H12 H 0.3324 -0.0031 0.0834 0.084 Uiso 1 calc R . .
C13 C 0.4323(3) -0.0267(3) 0.2358(3) 0.0662(8) Uani 1 d . . .
H13 H 0.4973 -0.0939 0.2185 0.079 Uiso 1 calc R . .
C14 C 0.1254(3) 0.1014(3) 0.6530(3) 0.0763(9) Uani 1 d . . .
H14A H 0.1028 0.0343 0.6197 0.092 Uiso 1 calc R . .
H14B H 0.0421 0.1590 0.6658 0.092 Uiso 1 calc R . .
C15 C 0.1577(4) 0.0124(4) 0.8008(4) 0.1152(13) Uani 1 d . . .
H15A H 0.2415 -0.0433 0.7888 0.173 Uiso 1 calc R . .
H15B H 0.0791 -0.0547 0.8707 0.173 Uiso 1 calc R . .
H15C H 0.1735 0.0777 0.8381 0.173 Uiso 1 calc R . .
C16 C 0.2463(3) 0.3449(3) 0.4999(3) 0.0671(8) Uani 1 d . . .
H16 H 0.3262 0.4005 0.4274 0.081 Uiso 1 calc R . .
O2 O 0.1554(2) 0.4093(2) 0.5523(3) 0.0969(7) Uani 1 d . . .

loop_
_atom_site_aniso_label
_atom_site_aniso_U_11
_atom_site_aniso_U_22
_atom_site_aniso_U_33
_atom_site_aniso_U_23
_atom_site_aniso_U_13
_atom_site_aniso_U_12
N1 0.0489(14) 0.0696(14) 0.0504(12) -0.0332(12) -0.0013(11) -0.0062(11)
N2 0.0429(14) 0.0926(17) 0.0545(13) -0.0430(13) 0.0031(11) -0.0117(13)
N3 0.0417(13) 0.0689(15) 0.0473(13) -0.0270(12) -0.0001(10) 0.0011(11)
C1 0.0444(16) 0.0521(15) 0.0466(14) -0.0212(13) -0.0108(13) -0.0005(12)
C2 0.0420(17) 0.0721(19) 0.0579(16) -0.0269(15) -0.0116(13) -0.0034(14)
C3 0.0583(19) 0.076(2) 0.0718(19) -0.0248(16) -0.0222(16) -0.0161(15)
C4 0.088(2) 0.073(2) 0.0675(19) -0.0342(16) -0.0252(18) -0.0137(18)
C5 0.070(2) 0.0754(19) 0.0603(17) -0.0386(16) -0.0068(15) -0.0051(16)
C6 0.054(2) 0.083(2) 0.072(2) -0.044(2) -0.0174(18) 0.0051(19)
O1 0.062(3) 0.111(5) 0.069(3) -0.055(4) -0.002(2) 0.018(3)
C6' 0.054(2) 0.083(2) 0.072(2) -0.044(2) -0.0174(18) 0.0051(19)
O1' 0.103(4) 0.068(3) 0.072(3) -0.031(3) -0.036(3) 0.023(3)
C7 0.0531(18) 0.072(2) 0.0588(17) -0.0212(16) -0.0068(14) -0.0037(14)
C8 0.062(2) 0.0681(19) 0.099(2) -0.0246(17) -0.0284(17) 0.0059(16)
N4 0.0560(14) 0.0552(13) 0.0584(13) -0.0284(11) -0.0121(11) 0.0096(11)
N5 0.0482(15) 0.0816(17) 0.0760(16) -0.0521(15) -0.0229(13) 0.0235(13)
N6 0.0483(14) 0.0674(16) 0.0704(15) -0.0395(13) -0.0151(12) 0.0127(12)
C9 0.0424(15) 0.0551(16) 0.0501(15) -0.0210(14) -0.0094(13) 0.0012(13)
C10 0.0512(18) 0.0707(19) 0.0625(17) -0.0304(16) -0.0174(14) 0.0091(14)
C11 0.065(2) 0.083(2) 0.0572(17) -0.0243(17) -0.0226(15) 0.0002(17)
C12 0.080(2) 0.078(2) 0.0541(17) -0.0308(16) -0.0181(16) -0.0053(18)
C13 0.075(2) 0.0617(18) 0.0587(17) -0.0305(15) -0.0093(16) 0.0056(16)
C14 0.0540(19) 0.093(2) 0.078(2) -0.0401(18) -0.0105(16) 0.0004(17)
C15 0.095(3) 0.131(3) 0.082(3) -0.019(2) -0.017(2) -0.013(2)
C16 0.060(2) 0.079(2) 0.080(2) -0.0489(18) -0.0251(16) 0.0134(16)
O2 0.0917(16) 0.1007(16) 0.1213(17) -0.0766(15) -0.0264(13) 0.0329(13)

loop_
_atom_type_symbol
_atom_type_description
_atom_type_scat_dispersion_real
_atom_type_scat_dispersion_imag
_atom_type_scat_source
C C 0.0033 0.0016 'International Tables Vol C Tables 4.2.6.8 and 6.1.1.4'
H H 0.0000 0.0000 'International Tables Vol C Tables 4.2.6.8 and 6.1.1.4'
N N 0.0061 0.0033 'International Tables Vol C Tables 4.2.6.8 and 6.1.1.4'
O O 0.0106 0.0060 'International Tables Vol C Tables 4.2.6.8 and 6.1.1.4'

loop_
_geom_angle_atom_site_label_1
_geom_angle_atom_site_label_2
_geom_angle_atom_site_label_3
_geom_angle
_geom_angle_site_symmetry_1
_geom_angle_site_symmetry_3
_geom_angle_publ_flag
C1 N1 C5 117.3(2) . . ?
C1 N2 N3 119.1(2) . . ?
C1 N2 HN2 118.2(14) . . ?
N3 N2 HN2 116.7(15) . . ?
C6 N3 N2 117.6(2) . . ?
C6 N3 C7 123.4(2) . . ?
N2 N3 C7 118.9(2) . . ?
N1 C1 N2 114.3(2) . . ?
N1 C1 C2 122.5(2) . . ?
N2 C1 C2 123.1(2) . . ?
C3 C2 C1 118.4(3) . . ?
C3 C2 H2 120.8 . . ?
C1 C2 H2 120.8 . . ?
C2 C3 C4 119.9(3) . . ?
C2 C3 H3 120.0 . . ?
C4 C3 H3 120.0 . . ?
C5 C4 C3 118.1(3) . . ?
C5 C4 H4 121.0 . . ?
C3 C4 H4 121.0 . . ?
N1 C5 C4 123.7(3) . . ?
N1 C5 H5 118.1 . . ?
C4 C5 H5 118.1 . . ?
O1' C6 O1 95.9(6) . . ?
O1' C6 N3 130.5(4) . . ?
O1 C6 N3 133.6(5) . . ?
O1' C6 H6 35(2) . . ?
O1 C6 H6 128(3) . . ?
N3 C6 H6 97(2) . . ?
O1' C6 H6' 129(3) . . ?
O1 C6 H6' 33(3) . . ?
N3 C6 H6' 101(3) . . ?
H6 C6 H6' 160(4) . . ?
C6 O1 O1' 40.6(4) . . ?
C6 O1 H6' 74(7) . . ?
O1' O1 H6' 114(7) . . ?
C6 O1' O1 43.5(4) . . ?
C6 O1' H6 82(5) . . ?
O1 O1' H6 122(5) . . ?
N3 C7 C8 113.1(2) . . ?
N3 C7 H7A 109.0 . . ?
C8 C7 H7A 109.0 . . ?
N3 C7 H7B 109.0 . . ?
C8 C7 H7B 109.0 . . ?
H7A C7 H7B 107.8 . . ?
C7 C8 H8A 109.5 . . ?
C7 C8 H8B 109.5 . . ?
H8A C8 H8B 109.5 . . ?
C7 C8 H8C 109.5 . . ?
H8A C8 H8C 109.5 . . ?
H8B C8 H8C 109.5 . . ?
C9 N4 C13 117.2(2) . . ?
C9 N5 N6 118.4(2) . . ?
C9 N5 HN5 119.2(18) . . ?
N6 N5 HN5 114.9(18) . . ?
C16 N6 N5 117.8(2) . . ?
C16 N6 C14 122.8(2) . . ?
N5 N6 C14 119.2(2) . . ?
N4 C9 N5 114.8(2) . . ?
N4 C9 C10 123.2(2) . . ?
N5 C9 C10 121.9(2) . . ?
C11 C10 C9 117.6(3) . . ?
C11 C10 H10 121.2 . . ?
C9 C10 H10 121.2 . . ?
C10 C11 C12 120.6(3) . . ?
C10 C11 H11 119.7 . . ?
C12 C11 H11 119.7 . . ?
C11 C12 C13 117.9(3) . . ?
C11 C12 H12 121.1 . . ?
C13 C12 H12 121.1 . . ?
N4 C13 C12 123.5(3) . . ?
N4 C13 H13 118.3 . . ?
C12 C13 H13 118.3 . . ?
N6 C14 C15 113.5(2) . . ?
N6 C14 H14A 108.9 . . ?
C15 C14 H14A 108.9 . . ?
N6 C14 H14B 108.9 . . ?
C15 C14 H14B 108.9 . . ?
H14A C14 H14B 107.7 . . ?
C14 C15 H15A 109.5 . . ?
C14 C15 H15B 109.5 . . ?
H15A C15 H15B 109.5 . . ?
C14 C15 H15C 109.5 . . ?
H15A C15 H15C 109.5 . . ?
H15B C15 H15C 109.5 . . ?
O2 C16 N6 125.5(3) . . ?
O2 C16 H16 117.3 . . ?
N6 C16 H16 117.3 . . ?

loop_
_geom_bond_atom_site_label_1
_geom_bond_atom_site_label_2
_geom_bond_distance
_geom_bond_site_symmetry_2
_geom_bond_publ_flag
N1 C1 1.326(3) . ?
N1 C5 1.335(3) . ?
N2 C1 1.374(3) . ?
N2 N3 1.387(3) . ?
N2 HN2 1.00(3) . ?
N3 C6 1.341(4) . ?
N3 C7 1.459(3) . ?
C1 C2 1.393(3) . ?
C2 C3 1.356(3) . ?
C2 H2 0.9300 . ?
C3 C4 1.367(4) . ?
C3 H3 0.9300 . ?
C4 C5 1.366(4) . ?
C4 H4 0.9300 . ?
C5 H5 0.9300 . ?
C6 O1' 1.092(5) . ?
C6 O1 1.155(5) . ?
C6 H6 1.22(5) . ?
C6 H6' 1.16(7) . ?
O1 O1' 1.668(9) . ?
O1 H6' 0.66(5) . ?
O1' H6 0.71(5) . ?
C7 C8 1.491(3) . ?
C7 H7A 0.9700 . ?
C7 H7B 0.9700 . ?
C8 H8A 0.9600 . ?
C8 H8B 0.9600 . ?
C8 H8C 0.9600 . ?
N4 C9 1.324(3) . ?
N4 C13 1.344(3) . ?
N5 C9 1.376(3) . ?
N5 N6 1.390(3) . ?
N5 HN5 0.93(3) . ?
N6 C16 1.324(3) . ?
N6 C14 1.456(3) . ?
C9 C10 1.391(3) . ?
C10 C11 1.364(3) . ?
C10 H10 0.9300 . ?
C11 C12 1.366(4) . ?
C11 H11 0.9300 . ?
C12 C13 1.368(4) . ?
C12 H12 0.9300 . ?
C13 H13 0.9300 . ?
C14 C15 1.488(4) . ?
C14 H14A 0.9700 . ?
C14 H14B 0.9700 . ?
C15 H15A 0.9600 . ?
C15 H15B 0.9600 . ?
C15 H15C 0.9600 . ?
C16 O2 1.209(3) . ?
C16 H16 0.9300 . ?

loop_
_geom_hbond_atom_site_label_D
_geom_hbond_atom_site_label_H
_geom_hbond_atom_site_label_A
_geom_hbond_distance_DH
_geom_hbond_distance_HA
_geom_hbond_distance_DA
_geom_hbond_angle_DHA
_geom_hbond_site_symmetry_A
N2 HN2 N1 1.00(3) 1.98(3) 2.976(3) 176(2) 2_567
N5 HN5 N4 0.93(3) 2.08(3) 3.006(4) 176(3) 2_656
